data_4107996
loop_
_publ_author_name
'James R. Manning'
'Huw M. L. Davies'

_publ_contact_author_address
;
Department of Chemistry
State University of New York at Buffalo
Buffalo, NY
14260-3000, USA
;
_publ_contact_author_email mpitak@buffalo.edu
_publ_contact_author_name 'Mateusz Pitak'
_publ_contact_author_phone (716)645-6800x2233
_publ_section_title
;
 One-Pot Synthesis of Highly Functionalized Pyridines via a Rhodium
 Carbenoid Induced Ring Expansion of Isoxazoles
;
_journal_name_full 'Journal of the American Chemical Society'
_journal_page_first 8602
_journal_page_last 8603
_journal_paper_doi 10.1021/ja803139k
_journal_volume 130
_journal_year 2008
_chemical_formula_moiety 'C16 H14 Br N O3'
_chemical_formula_sum 'C16 H14 Br N O3'
_chemical_formula_weight 348.19
_chemical_name_systematic
;
 ?
;
_space_group_IT_number 14
_symmetry_cell_setting monoclinic
_symmetry_space_group_name_Hall '-P 2yn'
_symmetry_space_group_name_H-M 'P 1 21/n 1'
_atom_sites_solution_hydrogens geom
_atom_sites_solution_primary direct
_atom_sites_solution_secondary difmap
_audit_creation_method SHELXL-97
_cell_angle_alpha 90.00
_cell_angle_beta 94.616(2)
_cell_angle_gamma 90.00
_cell_formula_units_Z 4
_cell_length_a 7.2150(8)
_cell_length_b 10.9179(12)
_cell_length_c 19.254(2)
_cell_measurement_reflns_used 8763
_cell_measurement_temperature 90(2)
_cell_measurement_theta_max 28.27
_cell_measurement_theta_min 2.83
_cell_volume 1511.8(3)
_computing_cell_refinement 'Bruker Saint v7.23A (Bruker, 2005)'
_computing_data_collection 'APEX2 (Bruker, 2004)'
_computing_data_reduction 'Bruker Saint v7.23A (Bruker, 2005)'
_computing_molecular_graphics 'Bruker SHELXTL'
_computing_publication_material 'Bruker SHELXTL'
_computing_structure_refinement 'SHELXL-97 (Sheldrick, 1997)'
_computing_structure_solution 'SHELXS-97 (Sheldrick, 1997)'
_diffrn_ambient_temperature 90(1)
_diffrn_detector_area_resol_mean 8.33
_diffrn_measured_fraction_theta_full 0.997
_diffrn_measured_fraction_theta_max 0.997
_diffrn_measurement_device_type 'Bruker SMART APEX2'
_diffrn_measurement_method '\f and \w scans'
_diffrn_radiation_monochromator graphite
_diffrn_radiation_source 'rotating anode'
_diffrn_radiation_type MoK\a
_diffrn_radiation_wavelength 0.71073
_diffrn_reflns_av_R_equivalents 0.0639
_diffrn_reflns_av_sigmaI/netI 0.0437
_diffrn_reflns_limit_h_max 9
_diffrn_reflns_limit_h_min -9
_diffrn_reflns_limit_k_max 14
_diffrn_reflns_limit_k_min -14
_diffrn_reflns_limit_l_max 25
_diffrn_reflns_limit_l_min -25
_diffrn_reflns_number 21965
_diffrn_reflns_theta_full 28.36
_diffrn_reflns_theta_max 28.36
_diffrn_reflns_theta_min 2.12
_diffrn_source_type 'RIGAKU RU-2000BEH'
_diffrn_standards_decay_% 0
_diffrn_standards_interval_count 0
_diffrn_standards_interval_time 0
_diffrn_standards_number 0
_exptl_absorpt_coefficient_mu 2.728
_exptl_absorpt_correction_T_max 0.341
_exptl_absorpt_correction_T_min 0.325
_exptl_absorpt_correction_type multi-scan
_exptl_absorpt_process_details '(SADABS 2004/1 Bruker 2004)'
_exptl_crystal_colour colourless
_exptl_crystal_density_diffrn 1.530
_exptl_crystal_description block
_exptl_crystal_F_000 704
_exptl_crystal_size_max 0.40
_exptl_crystal_size_mid 0.40
_exptl_crystal_size_min 0.40
_refine_diff_density_max 0.402
_refine_diff_density_min -0.827
_refine_diff_density_rms 0.083
_refine_ls_extinction_coef 0.0376(19)
_refine_ls_extinction_expression Fc^*^=kFc[1+0.001xFc^2^\l^3^/sin(2\q)]^-1/4^
_refine_ls_extinction_method SHELXL
_refine_ls_goodness_of_fit_ref 1.046
_refine_ls_hydrogen_treatment constr
_refine_ls_matrix_type full
_refine_ls_number_parameters 194
_refine_ls_number_reflns 3792
_refine_ls_number_restraints 0
_refine_ls_restrained_S_all 1.046
_refine_ls_R_factor_all 0.0386
_refine_ls_R_factor_gt 0.0338
_refine_ls_shift/su_max 0.000
_refine_ls_shift/su_mean 0.000
_refine_ls_structure_factor_coef Fsqd
_refine_ls_weighting_details 'calc w=1/[\s^2^(Fo^2^)+(0.0530P)^2^+0.3528P] where P=(Fo^2^+2Fc^2^)/3'
_refine_ls_weighting_scheme calc
_refine_ls_wR_factor_gt 0.0906
_refine_ls_wR_factor_ref 0.0937
_reflns_number_gt 3375
_reflns_number_total 3792
_reflns_threshold_expression >2sigma(I)
_cod_data_source_file ja803139k-file003.cif
_cod_data_source_block Davies122007
_cod_original_cell_volume 1511.7(3)
_cod_original_sg_symbol_H-M 'P 21/n'
_cod_database_code 4107996

loop_
_symmetry_equiv_pos_as_xyz
'x, y, z'
'-x+1/2, y+1/2, -z+1/2'
'-x, -y, -z'
'x-1/2, -y-1/2, z-1/2'

loop_
_atom_site_label
_atom_site_type_symbol
_atom_site_fract_x
_atom_site_fract_y
_atom_site_fract_z
_atom_site_U_iso_or_equiv
_atom_site_adp_type
_atom_site_occupancy
_atom_site_symmetry_multiplicity
_atom_site_calc_flag
_atom_site_refinement_flags
Br1 Br -0.33061(3) -0.065965(18) 0.124509(11) 0.03324(10) Uani 1 1 d .
N1 N 0.6299(2) 0.44184(13) 0.07960(8) 0.0237(3) Uani 1 1 d .
O1 O 0.84604(18) 0.40330(12) -0.02276(7) 0.0270(3) Uani 1 1 d .
O2 O 0.6643(2) 0.25230(13) -0.06879(7) 0.0343(3) Uani 1 1 d .
O3 O 0.1946(2) 0.47925(14) 0.22670(8) 0.0359(3) Uani 1 1 d .
C5 C 0.1797(3) 0.08334(16) 0.08700(10) 0.0259(4) Uani 1 1 d .
H5 H 0.2932 0.0545 0.0711 0.031 Uiso 1 1 calc R
C7 C 0.3215(2) 0.29079(15) 0.09664(9) 0.0223(3) Uani 1 1 d .
C11 C 0.4238(2) 0.27945(16) 0.03855(9) 0.0238(3) Uani 1 1 d .
H11 H 0.3888 0.2215 0.0031 0.029 Uiso 1 1 calc R
C15 C 0.6980(2) 0.33087(16) -0.02560(9) 0.0248(3) Uani 1 1 d .
C9 C 0.5308(3) 0.45582(16) 0.13501(9) 0.0238(3) Uani 1 1 d .
C1 C -0.0062(2) 0.24811(16) 0.12686(9) 0.0245(3) Uani 1 1 d .
H1 H -0.0204 0.3322 0.1380 0.029 Uiso 1 1 calc R
C10 C 0.5774(2) 0.35415(16) 0.03347(9) 0.0227(3) Uani 1 1 d .
C3 C -0.1305(3) 0.04509(17) 0.11640(9) 0.0255(4) Uani 1 1 d .
C6 C 0.1618(2) 0.20678(16) 0.10405(9) 0.0223(3) Uani 1 1 d .
C14 C 0.5978(3) 0.55450(17) 0.18539(10) 0.0309(4) Uani 1 1 d .
H14A H 0.7315 0.5672 0.1827 0.046 Uiso 1 1 calc R
H14C H 0.5742 0.5298 0.2328 0.046 Uiso 1 1 calc R
H14B H 0.5312 0.6309 0.1735 0.046 Uiso 1 1 calc R
C12 C 0.2879(3) 0.39117(17) 0.21459(9) 0.0258(4) Uani 1 1 d .
C16 C 0.9753(3) 0.38015(18) -0.07508(10) 0.0300(4) Uani 1 1 d .
H16B H 1.0167 0.2947 -0.0719 0.045 Uiso 1 1 calc R
H16C H 1.0829 0.4346 -0.0672 0.045 Uiso 1 1 calc R
H16A H 0.9135 0.3955 -0.1215 0.045 Uiso 1 1 calc R
C8 C 0.3779(2) 0.38001(15) 0.14621(9) 0.0231(3) Uani 1 1 d .
C2 C -0.1531(3) 0.16739(17) 0.13343(9) 0.0259(4) Uani 1 1 d .
H2 H -0.2670 0.1955 0.1493 0.031 Uiso 1 1 calc R
C13 C 0.3327(3) 0.29079(18) 0.26630(10) 0.0333(4) Uani 1 1 d .
H13A H 0.4645 0.2952 0.2830 0.050 Uiso 1 1 calc R
H13B H 0.3067 0.2113 0.2440 0.050 Uiso 1 1 calc R
H13C H 0.2561 0.3002 0.3058 0.050 Uiso 1 1 calc R
C4 C 0.0335(3) 0.00195(16) 0.09296(10) 0.0269(4) Uani 1 1 d .
H4 H 0.0461 -0.0819 0.0811 0.032 Uiso 1 1 calc R

loop_
_atom_site_aniso_label
_atom_site_aniso_U_11
_atom_site_aniso_U_22
_atom_site_aniso_U_33
_atom_site_aniso_U_23
_atom_site_aniso_U_13
_atom_site_aniso_U_12
Br1 0.02773(14) 0.03377(14) 0.03862(15) -0.00128(7) 0.00514(9) -0.00968(7)
N1 0.0262(8) 0.0233(7) 0.0215(7) -0.0003(5) 0.0022(6) -0.0021(5)
O1 0.0284(7) 0.0295(6) 0.0239(6) -0.0046(5) 0.0076(5) -0.0086(5)
O2 0.0363(7) 0.0382(7) 0.0299(7) -0.0127(6) 0.0108(6) -0.0142(6)
O3 0.0431(8) 0.0332(7) 0.0328(7) -0.0044(6) 0.0121(6) 0.0033(6)
C5 0.0249(9) 0.0262(8) 0.0270(9) -0.0012(7) 0.0039(7) -0.0007(7)
C7 0.0224(8) 0.0219(8) 0.0224(8) 0.0012(6) 0.0010(6) -0.0013(6)
C11 0.0263(8) 0.0245(8) 0.0207(8) -0.0014(6) 0.0017(6) -0.0032(6)
C15 0.0260(9) 0.0265(8) 0.0222(8) 0.0001(6) 0.0035(6) -0.0046(6)
C9 0.0266(9) 0.0238(8) 0.0212(8) 0.0006(6) 0.0026(7) -0.0007(6)
C1 0.0245(8) 0.0242(8) 0.0249(8) 0.0005(6) 0.0028(7) -0.0004(6)
C10 0.0251(8) 0.0235(8) 0.0196(8) 0.0012(6) 0.0013(6) -0.0018(6)
C3 0.0244(9) 0.0292(8) 0.0224(8) 0.0014(7) -0.0005(7) -0.0063(7)
C6 0.0238(8) 0.0246(8) 0.0185(7) 0.0007(6) 0.0019(6) -0.0016(6)
C14 0.0384(11) 0.0287(9) 0.0264(9) -0.0064(7) 0.0074(8) -0.0088(7)
C12 0.0292(9) 0.0262(8) 0.0223(8) -0.0024(7) 0.0037(7) -0.0053(7)
C16 0.0309(10) 0.0327(9) 0.0278(9) -0.0068(7) 0.0119(7) -0.0089(7)
C8 0.0263(8) 0.0221(8) 0.0208(8) 0.0007(6) 0.0020(6) 0.0007(6)
C2 0.0234(8) 0.0299(9) 0.0246(8) 0.0011(7) 0.0031(6) -0.0011(7)
C13 0.0438(11) 0.0332(10) 0.0234(9) 0.0032(7) 0.0062(8) -0.0024(8)
C4 0.0295(9) 0.0238(8) 0.0275(9) -0.0019(7) 0.0030(7) -0.0026(7)

loop_
_atom_type_symbol
_atom_type_description
_atom_type_scat_dispersion_real
_atom_type_scat_dispersion_imag
_atom_type_scat_source
C C 0.0033 0.0016 'International Tables Vol C Tables 4.2.6.8 and 6.1.1.4'
H H 0.0000 0.0000 'International Tables Vol C Tables 4.2.6.8 and 6.1.1.4'
N N 0.0061 0.0033 'International Tables Vol C Tables 4.2.6.8 and 6.1.1.4'
O O 0.0106 0.0060 'International Tables Vol C Tables 4.2.6.8 and 6.1.1.4'
Br Br -0.2901 2.4595 'International Tables Vol C Tables 4.2.6.8 and 6.1.1.4'

loop_
_geom_angle_atom_site_label_1
_geom_angle_atom_site_label_2
_geom_angle_atom_site_label_3
_geom_angle
C10 N1 C9 117.95(16)
C15 O1 C16 115.36(14)
C4 C5 C6 120.80(17)
C4 C5 H5 119.6
C6 C5 H5 119.6
C11 C7 C8 117.68(15)
C11 C7 C6 119.08(15)
C8 C7 C6 123.22(15)
C10 C11 C7 118.84(16)
C10 C11 H11 120.6
C7 C11 H11 120.6
O2 C15 O1 124.72(16)
O2 C15 C10 122.91(16)
O1 C15 C10 112.33(15)
N1 C9 C8 121.96(16)
N1 C9 C14 115.54(16)
C8 C9 C14 122.48(16)
C2 C1 C6 120.69(16)
C2 C1 H1 119.7
C6 C1 H1 119.7
N1 C10 C11 123.99(16)
N1 C10 C15 118.08(15)
C11 C10 C15 117.86(15)
C4 C3 C2 121.68(17)
C4 C3 Br1 119.02(13)
C2 C3 Br1 119.30(14)
C5 C6 C1 119.02(16)
C5 C6 C7 119.03(15)
C1 C6 C7 121.94(15)
C9 C14 H14A 109.5
C9 C14 H14C 109.5
H14A C14 H14C 109.5
C9 C14 H14B 109.5
H14A C14 H14B 109.5
H14C C14 H14B 109.5
O3 C12 C13 123.24(17)
O3 C12 C8 121.01(17)
C13 C12 C8 115.64(16)
O1 C16 H16B 109.5
O1 C16 H16C 109.5
H16B C16 H16C 109.5
O1 C16 H16A 109.5
H16B C16 H16A 109.5
H16C C16 H16A 109.5
C7 C8 C9 119.48(16)
C7 C8 C12 121.67(15)
C9 C8 C12 118.69(15)
C3 C2 C1 118.86(17)
C3 C2 H2 120.6
C1 C2 H2 120.6
C12 C13 H13A 109.5
C12 C13 H13B 109.5
H13A C13 H13B 109.5
C12 C13 H13C 109.5
H13A C13 H13C 109.5
H13B C13 H13C 109.5
C3 C4 C5 118.95(16)
C3 C4 H4 120.5
C5 C4 H4 120.5

loop_
_geom_bond_atom_site_label_1
_geom_bond_atom_site_label_2
_geom_bond_distance
Br1 C3 1.9016(18)
N1 C10 1.340(2)
N1 C9 1.340(2)
O1 C15 1.326(2)
O1 C16 1.449(2)
O2 C15 1.206(2)
O3 C12 1.207(2)
C5 C4 1.391(2)
C5 C6 1.396(2)
C5 H5 0.9500
C7 C11 1.394(2)
C7 C8 1.401(2)
C7 C6 1.489(2)
C11 C10 1.386(2)
C11 H11 0.9500
C15 C10 1.508(2)
C9 C8 1.410(2)
C9 C14 1.503(2)
C1 C2 1.392(2)
C1 C6 1.397(2)
C1 H1 0.9500
C3 C4 1.382(3)
C3 C2 1.388(2)
C14 H14A 0.9800
C14 H14C 0.9800
C14 H14B 0.9800
C12 C13 1.498(3)
C12 C8 1.519(2)
C16 H16B 0.9800
C16 H16C 0.9800
C16 H16A 0.9800
C2 H2 0.9500
C13 H13A 0.9800
C13 H13B 0.9800
C13 H13C 0.9800
C4 H4 0.9500

loop_
_geom_torsion_atom_site_label_1
_geom_torsion_atom_site_label_2
_geom_torsion_atom_site_label_3
_geom_torsion_atom_site_label_4
_geom_torsion
C8 C7 C11 C10 1.5(2)
C6 C7 C11 C10 -177.12(16)
C16 O1 C15 O2 -2.0(3)
C16 O1 C15 C10 175.81(15)
C10 N1 C9 C8 1.3(3)
C10 N1 C9 C14 179.25(16)
C9 N1 C10 C11 1.9(3)
C9 N1 C10 C15 -174.83(16)
C7 C11 C10 N1 -3.4(3)
C7 C11 C10 C15 173.40(16)
O2 C15 C10 N1 178.42(18)
O1 C15 C10 N1 0.5(2)
O2 C15 C10 C11 1.5(3)
O1 C15 C10 C11 -176.42(16)
C4 C5 C6 C1 -0.4(3)
C4 C5 C6 C7 -179.76(16)
C2 C1 C6 C5 0.8(3)
C2 C1 C6 C7 -179.87(16)
C11 C7 C6 C5 41.1(2)
C8 C7 C6 C5 -137.39(18)
C11 C7 C6 C1 -138.16(18)
C8 C7 C6 C1 43.3(3)
C11 C7 C8 C9 1.5(2)
C6 C7 C8 C9 -179.97(16)
C11 C7 C8 C12 -173.85(16)
C6 C7 C8 C12 4.7(3)
N1 C9 C8 C7 -3.0(3)
C14 C9 C8 C7 179.20(17)
N1 C9 C8 C12 172.46(17)
C14 C9 C8 C12 -5.3(3)
O3 C12 C8 C7 -112.5(2)
C13 C12 C8 C7 71.2(2)
O3 C12 C8 C9 72.2(2)
C13 C12 C8 C9 -104.19(19)
C4 C3 C2 C1 -0.2(3)
Br1 C3 C2 C1 -179.56(13)
C6 C1 C2 C3 -0.5(3)
C2 C3 C4 C5 0.6(3)
Br1 C3 C4 C5 179.94(14)
C6 C5 C4 C3 -0.3(3)

loop_
_cod_related_entry_id
_cod_related_entry_database
_cod_related_entry_code
1 ChemSpider 30660320
